data_7234201
loop_
_publ_author_name
'Knoll, Daniel M.'
'Wiesner, Thomas B.'
'Marschner, Stefan M.'
'Hassan, Zahid'
'Weis, Patrick'
'Kappes, Manfred'
'Nieger, Martin'
'Br\"ase, Stefan'

_publ_section_title
;
 Synthesis and characterization of rigid [2.2]paracyclophane--porphyrin
 conjugates as scaffolds for fixed-distance bimetallic complexes
;
_journal_issue 52
_journal_name_full 'RSC Advances'
_journal_page_first 30541
_journal_paper_doi 10.1039/C9RA07055A
_journal_volume 9
_journal_year 2019
_chemical_formula_moiety 'C60 H42 Cu N4'
_chemical_formula_sum 'C60 H42 Cu N4'
_chemical_formula_weight 882.51
_chemical_name_common (5-(rac-4-[2.2]paracyclophanyl)phenyl)-10,15,20-triphenylporphyrinato)-copper(II)
_chemical_name_systematic
(5-(4-(1,4(1,4)-dibenzenacyclohexaphane-1^2^-yl)phenyl)-10,15,20-triphenylporphyrinato)-copper(II)
_space_group_crystal_system monoclinic
_space_group_IT_number 14
_space_group_name_Hall '-P 2ybc'
_space_group_name_H-M_alt 'P 1 21/c 1'
_symmetry_space_group_name_Hall '-P 2ybc'
_symmetry_space_group_name_H-M 'P 1 21/c 1'
_atom_sites_solution_hydrogens geom
_atom_sites_solution_primary dual
_atom_sites_solution_secondary difmap
_audit_creation_method SHELXL-2014/7
_audit_update_record
;
2018-11-08 deposited with the CCDC.    2019-09-10 downloaded from the CCDC.
;
_cell_angle_alpha 90
_cell_angle_beta 91.773(2)
_cell_angle_gamma 90
_cell_formula_units_Z 4
_cell_length_a 18.4877(4)
_cell_length_b 12.1950(3)
_cell_length_c 18.7238(5)
_cell_measurement_reflns_used 9928
_cell_measurement_temperature 123(2)
_cell_measurement_theta_max 72.1
_cell_measurement_theta_min 4.3
_cell_volume 4219.40(18)
_computing_cell_refinement APEX3
_computing_data_collection APEX3
_computing_data_reduction SAINT
_computing_publication_material publCIF
_computing_structure_refinement 'SHELXL-2014/7 (Sheldrick, 2014)'
_computing_structure_solution SHELXT
_diffrn_ambient_temperature 123(2)
_diffrn_detector_area_resol_mean 10.4167
_diffrn_measured_fraction_theta_full 0.999
_diffrn_measured_fraction_theta_max 0.996
_diffrn_measurement_device_type 'Bruker D8 VENTURE with Photon100 detector'
_diffrn_measurement_method 'rotation in \f and \w, 0.5\%, shutterless'
_diffrn_radiation_type CuK\a
_diffrn_radiation_wavelength 1.54178
_diffrn_reflns_av_R_equivalents 0.0591
_diffrn_reflns_av_unetI/netI 0.0468
_diffrn_reflns_Laue_measured_fraction_full 0.999
_diffrn_reflns_Laue_measured_fraction_max 0.996
_diffrn_reflns_limit_h_max 22
_diffrn_reflns_limit_h_min -22
_diffrn_reflns_limit_k_max 15
_diffrn_reflns_limit_k_min -11
_diffrn_reflns_limit_l_max 23
_diffrn_reflns_limit_l_min -23
_diffrn_reflns_number 35245
_diffrn_reflns_point_group_measured_fraction_full 0.999
_diffrn_reflns_point_group_measured_fraction_max 0.996
_diffrn_reflns_theta_full 67.679
_diffrn_reflns_theta_max 72.321
_diffrn_reflns_theta_min 2.391
_diffrn_source 'INCOATEC microfocus sealed tube'
_exptl_absorpt_coefficient_mu 1.098
_exptl_absorpt_correction_T_max 0.9582
_exptl_absorpt_correction_T_min 0.8251
_exptl_absorpt_correction_type multi-scan
_exptl_absorpt_process_details 'SADABS (Sheldrick, 2014)'
_exptl_crystal_colour red
_exptl_crystal_density_diffrn 1.389
_exptl_crystal_description plates
_exptl_crystal_F_000 1836
_exptl_crystal_size_max 0.120
_exptl_crystal_size_mid 0.060
_exptl_crystal_size_min 0.020
_refine_diff_density_max 0.679
_refine_diff_density_min -0.381
_refine_diff_density_rms 0.071
_refine_ls_extinction_method none
_refine_ls_goodness_of_fit_ref 1.065
_refine_ls_hydrogen_treatment mixed
_refine_ls_matrix_type full
_refine_ls_number_parameters 577
_refine_ls_number_reflns 8296
_refine_ls_number_restraints 132
_refine_ls_restrained_S_all 1.077
_refine_ls_R_factor_all 0.0925
_refine_ls_R_factor_gt 0.0646
_refine_ls_shift/su_max 0.001
_refine_ls_shift/su_mean 0.000
_refine_ls_structure_factor_coef Fsqd
_refine_ls_weighting_details 'w=1/[\s^2^(Fo^2^)+(0.0874P)^2^+2.4505P] where P=(Fo^2^+2Fc^2^)/3'
_refine_ls_weighting_scheme calc
_refine_ls_wR_factor_gt 0.1559
_refine_ls_wR_factor_ref 0.1715
_reflns_Friedel_coverage 0.000
_reflns_number_gt 6021
_reflns_number_total 8296
_reflns_threshold_expression 'I > 2\s(I)'
_cod_data_source_file c9ra07055a2.cif
_cod_data_source_block sb1048_hy
_cod_database_code 7234201
_shelx_shelxl_version_number 2014/7
_shelx_space_group_comment
;
The symmetry employed for this shelxl refinement is uniquely defined
by the following loop, which should always be used as a source of
symmetry information in preference to the above space-group names.
They are only intended as comments.
;
_shelx_estimated_absorpt_t_min 0.880
_shelx_estimated_absorpt_t_max 0.978

loop_
_space_group_symop_operation_xyz
'x, y, z'
'-x, y+1/2, -z+1/2'
'-x, -y, -z'
'x, -y-1/2, z-1/2'

loop_
_atom_site_label
_atom_site_type_symbol
_atom_site_fract_x
_atom_site_fract_y
_atom_site_fract_z
_atom_site_U_iso_or_equiv
_atom_site_adp_type
_atom_site_occupancy
_atom_site_site_symmetry_order
_atom_site_calc_flag
_atom_site_refinement_flags_posn
_atom_site_refinement_flags_adp
_atom_site_refinement_flags_occupancy
_atom_site_disorder_assembly
_atom_site_disorder_group
Cu1 Cu 0.60192(2) 0.36720(4) 0.39415(2) 0.03334(15) Uani 1 1 d . . . . .
N1 N 0.49986(13) 0.4168(2) 0.37684(14) 0.0340(6) Uani 1 1 d . . . . .
C2 C 0.44197(16) 0.3526(3) 0.35538(17) 0.0370(7) Uani 1 1 d . . . . .
C3 C 0.37643(17) 0.4161(3) 0.35715(19) 0.0430(8) Uani 1 1 d . . . . .
H3 H 0.3290 0.3905 0.3454 0.052 Uiso 1 1 calc R U . . .
C4 C 0.39431(17) 0.5186(3) 0.37851(19) 0.0422(8) Uani 1 1 d . . . . .
H4 H 0.3622 0.5784 0.3848 0.051 Uiso 1 1 calc R U . . .
C5 C 0.47186(16) 0.5191(3) 0.38999(17) 0.0365(7) Uani 1 1 d . . . . .
C6 C 0.51095(16) 0.6122(3) 0.41050(16) 0.0348(7) Uani 1 1 d . . . . .
C7 C 0.47212(17) 0.7194(3) 0.4135(2) 0.0424(8) Uani 1 1 d . . . . .
C8 C 0.47121(19) 0.7789(3) 0.4765(2) 0.0460(9) Uani 1 1 d . . . . .
H8 H 0.4963 0.7522 0.5180 0.055 Uiso 1 1 calc R U . . .
C9 C 0.4338(2) 0.8775(4) 0.4792(3) 0.0636(12) Uani 1 1 d . . . . .
H9 H 0.4337 0.9179 0.5226 0.076 Uiso 1 1 calc R U . . .
C10 C 0.3974(2) 0.9169(4) 0.4207(4) 0.0807(17) Uani 1 1 d . . . . .
H10 H 0.3711 0.9836 0.4233 0.097 Uiso 1 1 calc R U . . .
C11 C 0.3988(3) 0.8588(5) 0.3567(4) 0.0827(18) Uani 1 1 d . . . . .
H11 H 0.3739 0.8870 0.3155 0.099 Uiso 1 1 calc R U . . .
C12 C 0.4357(2) 0.7612(4) 0.3524(2) 0.0561(10) Uani 1 1 d . . . . .
H12 H 0.4365 0.7223 0.3085 0.067 Uiso 1 1 calc R U . . .
N13 N 0.62739(13) 0.5162(2) 0.43067(14) 0.0327(6) Uani 1 1 d . . . . .
C14 C 0.58499(17) 0.6091(3) 0.42891(16) 0.0348(7) Uani 1 1 d . . . . .
C15 C 0.62706(17) 0.7036(3) 0.44884(18) 0.0383(7) Uani 1 1 d . . . . .
H15 H 0.6109 0.7776 0.4494 0.046 Uiso 1 1 calc R U . . .
C16 C 0.69389(17) 0.6673(3) 0.46657(18) 0.0388(8) Uani 1 1 d . . . . .
H16 H 0.7335 0.7107 0.4836 0.047 Uiso 1 1 calc R U . . .
C17 C 0.69449(16) 0.5512(3) 0.45518(16) 0.0341(7) Uani 1 1 d . . . . .
C18 C 0.75575(16) 0.4857(3) 0.46520(17) 0.0367(7) Uani 1 1 d . . . . .
C19 C 0.82326(16) 0.5393(3) 0.49523(17) 0.0417(8) Uani 1 1 d D . . . .
C20 C 0.8790(3) 0.5621(7) 0.4481(3) 0.0423(13) Uiso 0.678(7) 1 d D . P A 1
H20 H 0.8737 0.5419 0.3992 0.051 Uiso 0.678(7) 1 calc R U P A 1
C21 C 0.9419(3) 0.6140(5) 0.4727(3) 0.0473(13) Uiso 0.678(7) 1 d D . P A 1
H21 H 0.9806 0.6248 0.4413 0.057 Uiso 0.678(7) 1 calc R U P A 1
C22 C 0.9483(3) 0.6500(5) 0.5426(3) 0.0458(12) Uiso 0.678(7) 1 d D . P A 1
H22 H 0.9910 0.6866 0.5591 0.055 Uiso 0.678(7) 1 calc R U P A 1
C23 C 0.8916(2) 0.6321(5) 0.5886(3) 0.0479(13) Uiso 0.678(7) 1 d D . P A 1
H23 H 0.8956 0.6557 0.6369 0.058 Uiso 0.678(7) 1 calc R U P A 1
C24 C 0.8293(3) 0.5798(5) 0.5635(3) 0.0469(14) Uiso 0.678(7) 1 d D . P A 1
H24 H 0.7897 0.5719 0.5943 0.056 Uiso 0.678(7) 1 calc R U P A 1
C20' C 0.8327(5) 0.5252(11) 0.5701(3) 0.0423(13) Uiso 0.322(7) 1 d D . P A 2
H20' H 0.7990 0.4822 0.5953 0.051 Uiso 0.322(7) 1 calc R U P A 2
C21' C 0.8907(5) 0.5739(11) 0.6068(5) 0.0473(13) Uiso 0.322(7) 1 d D . P A 2
H21' H 0.8933 0.5735 0.6576 0.057 Uiso 0.322(7) 1 calc R U P A 2
C22' C 0.9448(5) 0.6230(10) 0.5684(6) 0.0458(12) Uiso 0.322(7) 1 d D . P A 2
H22' H 0.9848 0.6567 0.5927 0.055 Uiso 0.322(7) 1 calc R U P A 2
C23' C 0.9402(5) 0.6228(12) 0.4948(6) 0.0479(13) Uiso 0.322(7) 1 d D . P A 2
H23' H 0.9777 0.6558 0.4687 0.058 Uiso 0.322(7) 1 calc R U P A 2
C24' C 0.8816(6) 0.5748(16) 0.4583(5) 0.0469(14) Uiso 0.322(7) 1 d D . P A 2
H24' H 0.8821 0.5668 0.4078 0.056 Uiso 0.322(7) 1 calc R U P A 2
N25 N 0.70273(13) 0.3161(2) 0.41588(15) 0.0370(6) Uani 1 1 d . . . . .
C26 C 0.75827(16) 0.3759(3) 0.44708(18) 0.0376(7) Uani 1 1 d . . . . .
C27 C 0.82228(17) 0.3091(3) 0.45495(19) 0.0415(8) Uani 1 1 d . . . . .
H27 H 0.8675 0.3310 0.4758 0.050 Uiso 1 1 calc R U . . .
C28 C 0.80620(17) 0.2103(3) 0.42726(19) 0.0406(8) Uani 1 1 d . . . . .
H28 H 0.8381 0.1495 0.4245 0.049 Uiso 1 1 calc R U . . .
C29 C 0.73166(16) 0.2134(3) 0.40252(18) 0.0372(7) Uani 1 1 d . . . . .
C30 C 0.69559(17) 0.1275(3) 0.36792(18) 0.0398(8) Uani 1 1 d . . . . .
C31 C 0.73678(17) 0.0232(3) 0.3564(2) 0.0420(8) Uani 1 1 d . . . . .
C32 C 0.76479(19) -0.0381(3) 0.4144(2) 0.0462(9) Uani 1 1 d . . . . .
H32 H 0.7567 -0.0150 0.4620 0.055 Uiso 1 1 calc R U . . .
C33 C 0.8046(2) -0.1328(3) 0.4019(3) 0.0575(11) Uani 1 1 d . . . . .
H33 H 0.8255 -0.1723 0.4411 0.069 Uiso 1 1 calc R U . . .
C34 C 0.8138(2) -0.1696(3) 0.3337(3) 0.0591(11) Uani 1 1 d . . . . .
H34 H 0.8391 -0.2361 0.3258 0.071 Uiso 1 1 calc R U . . .
C35 C 0.78631(19) -0.1100(3) 0.2766(2) 0.0525(10) Uani 1 1 d . . . . .
H35 H 0.7932 -0.1350 0.2292 0.063 Uiso 1 1 calc R U . . .
C36 C 0.74877(18) -0.0140(3) 0.2879(2) 0.0477(9) Uani 1 1 d . . . . .
H36 H 0.7309 0.0271 0.2481 0.057 Uiso 1 1 calc R U . . .
N37 N 0.57750(13) 0.2206(2) 0.35203(15) 0.0375(6) Uani 1 1 d . . . . .
C38 C 0.62284(17) 0.1317(3) 0.34453(18) 0.0395(8) Uani 1 1 d . . . . .
C39 C 0.58355(18) 0.0389(3) 0.3170(2) 0.0475(9) Uani 1 1 d . . . . .
H39 H 0.6028 -0.0313 0.3066 0.057 Uiso 1 1 calc R U . . .
C40 C 0.51367(18) 0.0709(3) 0.3089(2) 0.0471(9) Uani 1 1 d . . . . .
H40 H 0.4746 0.0267 0.2917 0.057 Uiso 1 1 calc R U . . .
C41 C 0.50920(17) 0.1830(3) 0.33078(18) 0.0398(8) Uani 1 1 d . . . . .
C42 C 0.44513(16) 0.2436(3) 0.33377(17) 0.0382(8) Uani 1 1 d . . . . .
C43 C 0.37458(16) 0.1878(3) 0.31584(18) 0.0387(8) Uani 1 1 d . . . . .
C44 C 0.32172(16) 0.1827(3) 0.36740(18) 0.0368(7) Uani 1 1 d . . . . .
H44 H 0.3317 0.2124 0.4136 0.044 Uiso 1 1 calc R U . . .
C45 C 0.25506(16) 0.1349(3) 0.35235(18) 0.0366(7) Uani 1 1 d . . . . .
H45 H 0.2196 0.1334 0.3880 0.044 Uiso 1 1 calc R U . . .
C46 C 0.23949(17) 0.0890(3) 0.28533(18) 0.0381(7) Uani 1 1 d . . . . .
C47 C 0.29225(18) 0.0933(3) 0.23462(19) 0.0463(9) Uani 1 1 d . . . . .
H47 H 0.2829 0.0618 0.1888 0.056 Uiso 1 1 calc R U . . .
C48 C 0.35868(18) 0.1428(3) 0.24949(19) 0.0480(9) Uani 1 1 d . . . . .
H48 H 0.3937 0.1458 0.2135 0.058 Uiso 1 1 calc R U . . .
C1' C 0.2031(3) -0.2333(4) 0.3133(4) 0.0874(17) Uani 1 1 d . . . . .
H1'1 H 0.1874 -0.3052 0.2938 0.105 Uiso 1 1 calc R U . . .
H1'2 H 0.2493 -0.2444 0.3406 0.105 Uiso 1 1 calc R U . . .
C2' C 0.2159(3) -0.1528(4) 0.2502(3) 0.0730(14) Uani 1 1 d . . . . .
H2'1 H 0.2634 -0.1166 0.2583 0.088 Uiso 1 1 calc R U . . .
H2'2 H 0.2183 -0.1957 0.2055 0.088 Uiso 1 1 calc R U . . .
C3' C 0.1595(2) -0.0667(4) 0.2406(2) 0.0525(10) Uani 1 1 d . . . . .
C4' C 0.16728(17) 0.0401(3) 0.26825(18) 0.0407(8) Uani 1 1 d . . . . .
C5' C 0.10503(18) 0.0983(3) 0.2865(2) 0.0501(9) Uani 1 1 d . . . . .
H5' H 0.1104 0.1701 0.3056 0.060 Uiso 1 1 calc R U . . .
C6' C 0.0360(2) 0.0550(4) 0.2778(2) 0.0596(11) Uani 1 1 d . . . . .
C7' C 0.0299(2) -0.0387(4) 0.2357(2) 0.0692(13) Uani 1 1 d . . . . .
H7' H -0.0167 -0.0624 0.2196 0.083 Uiso 1 1 calc R U . . .
C8' C 0.0890(2) -0.0974(4) 0.2171(2) 0.0681(13) Uani 1 1 d . . . . .
H8' H 0.0827 -0.1604 0.1877 0.082 Uiso 1 1 calc R U . . .
C9' C -0.0243(2) 0.0894(4) 0.3247(3) 0.0738(14) Uani 1 1 d . . . . .
H9'1 H -0.0711 0.0707 0.3007 0.089 Uiso 1 1 calc R U . . .
H9'2 H -0.0227 0.1701 0.3308 0.089 Uiso 1 1 calc R U . . .
C10' C -0.0204(3) 0.0343(4) 0.3997(3) 0.0789(15) Uani 1 1 d . . . . .
H10A H -0.0083 0.0910 0.4359 0.095 Uiso 1 1 calc R U . . .
H10B H -0.0688 0.0048 0.4102 0.095 Uiso 1 1 calc R U . . .
C11' C 0.0338(3) -0.0564(4) 0.4066(3) 0.0653(12) Uani 1 1 d . . . . .
C12' C 0.1058(2) -0.0348(4) 0.4264(2) 0.0609(11) Uani 1 1 d . . . . .
H12' H 0.1168 0.0277 0.4549 0.073 Uiso 1 1 calc R U . . .
C13' C 0.1607(3) -0.1012(4) 0.4057(2) 0.0614(11) Uani 1 1 d . . . . .
H13' H 0.2091 -0.0851 0.4205 0.074 Uiso 1 1 calc R U . . .
C14' C 0.1463(3) -0.1910(4) 0.3636(3) 0.0670(12) Uani 1 1 d . . . . .
C15' C 0.0753(3) -0.2254(4) 0.3573(3) 0.0706(13) Uani 1 1 d . . . . .
H15' H 0.0650 -0.2960 0.3382 0.085 Uiso 1 1 calc R U . . .
C16' C 0.0193(2) -0.1602(4) 0.3779(3) 0.0665(12) Uani 1 1 d . . . . .
H16' H -0.0292 -0.1855 0.3727 0.080 Uiso 1 1 calc R U . . .

loop_
_atom_site_aniso_label
_atom_site_aniso_U_11
_atom_site_aniso_U_22
_atom_site_aniso_U_33
_atom_site_aniso_U_23
_atom_site_aniso_U_13
_atom_site_aniso_U_12
Cu1 0.0207(2) 0.0413(3) 0.0380(3) -0.0001(2) 0.00087(16) -0.00460(19)
N1 0.0239(12) 0.0416(16) 0.0365(14) 0.0034(12) 0.0010(10) -0.0061(11)
C2 0.0246(14) 0.048(2) 0.0388(17) 0.0089(15) -0.0003(12) -0.0058(14)
C3 0.0230(14) 0.052(2) 0.053(2) 0.0128(17) -0.0046(13) -0.0072(15)
C4 0.0256(15) 0.046(2) 0.055(2) 0.0141(17) -0.0032(14) -0.0020(14)
C5 0.0260(15) 0.043(2) 0.0401(17) 0.0103(15) -0.0003(12) -0.0043(14)
C6 0.0283(14) 0.0410(19) 0.0351(16) 0.0087(14) 0.0009(12) -0.0004(13)
C7 0.0292(16) 0.043(2) 0.054(2) 0.0173(17) -0.0005(14) -0.0023(14)
C8 0.0385(18) 0.040(2) 0.060(2) 0.0139(18) 0.0092(16) 0.0048(15)
C9 0.055(2) 0.049(2) 0.088(3) 0.016(2) 0.025(2) 0.012(2)
C10 0.047(2) 0.055(3) 0.140(5) 0.043(3) 0.007(3) 0.016(2)
C11 0.052(3) 0.076(4) 0.118(5) 0.055(3) -0.028(3) -0.005(2)
C12 0.0417(19) 0.058(3) 0.068(3) 0.025(2) -0.0124(18) -0.0061(18)
N13 0.0230(12) 0.0391(15) 0.0361(13) 0.0025(12) 0.0008(10) -0.0012(11)
C14 0.0306(15) 0.0408(19) 0.0331(15) 0.0058(14) 0.0040(12) -0.0016(13)
C15 0.0329(16) 0.040(2) 0.0419(17) 0.0009(15) 0.0043(13) -0.0037(14)
C16 0.0274(15) 0.047(2) 0.0418(17) -0.0062(15) 0.0035(13) -0.0058(14)
C17 0.0251(14) 0.0430(19) 0.0343(16) -0.0043(14) 0.0013(12) -0.0043(13)
C18 0.0240(14) 0.049(2) 0.0367(16) -0.0050(15) 0.0002(12) -0.0014(14)
C19 0.0246(15) 0.044(2) 0.056(2) -0.0117(17) -0.0026(14) 0.0042(14)
N25 0.0246(12) 0.0438(16) 0.0426(15) -0.0045(13) 0.0005(11) -0.0048(12)
C26 0.0221(14) 0.048(2) 0.0425(17) -0.0065(15) 0.0004(12) -0.0027(14)
C27 0.0258(15) 0.045(2) 0.053(2) 0.0012(17) -0.0030(14) -0.0022(14)
C28 0.0279(15) 0.0402(19) 0.053(2) 0.0019(16) -0.0037(14) -0.0005(14)
C29 0.0254(14) 0.0409(19) 0.0454(18) 0.0011(15) 0.0021(13) -0.0013(13)
C30 0.0312(16) 0.043(2) 0.0450(18) -0.0013(16) 0.0041(13) -0.0065(14)
C31 0.0277(15) 0.0392(19) 0.059(2) -0.0032(17) -0.0006(14) -0.0078(14)
C32 0.0432(19) 0.040(2) 0.056(2) -0.0013(17) -0.0035(16) -0.0123(16)
C33 0.049(2) 0.039(2) 0.084(3) 0.009(2) -0.014(2) -0.0090(18)
C34 0.041(2) 0.042(2) 0.093(3) -0.014(2) -0.008(2) -0.0039(17)
C35 0.0356(18) 0.056(2) 0.065(2) -0.018(2) -0.0082(17) 0.0040(17)
C36 0.0316(17) 0.050(2) 0.061(2) -0.0054(18) -0.0049(15) -0.0014(16)
N37 0.0228(12) 0.0463(17) 0.0435(15) -0.0046(13) 0.0012(11) -0.0068(12)
C38 0.0282(15) 0.044(2) 0.0461(18) -0.0045(16) 0.0024(13) -0.0041(14)
C39 0.0329(17) 0.050(2) 0.060(2) -0.0114(18) 0.0046(15) -0.0072(16)
C40 0.0351(17) 0.050(2) 0.056(2) -0.0126(18) 0.0004(15) -0.0150(16)
C41 0.0272(15) 0.051(2) 0.0412(17) -0.0047(16) 0.0001(13) -0.0102(15)
C42 0.0256(15) 0.054(2) 0.0349(16) 0.0017(15) -0.0031(12) -0.0094(14)
C43 0.0241(14) 0.046(2) 0.0460(18) 0.0030(15) -0.0002(13) -0.0058(14)
C44 0.0284(15) 0.0422(19) 0.0397(17) -0.0026(15) -0.0006(13) -0.0036(14)
C45 0.0279(15) 0.0386(18) 0.0433(17) 0.0004(15) 0.0019(13) -0.0023(14)
C46 0.0314(16) 0.0403(19) 0.0423(17) 0.0029(15) -0.0053(13) -0.0054(14)
C47 0.0361(17) 0.065(2) 0.0374(17) -0.0069(17) -0.0041(14) -0.0114(17)
C48 0.0328(17) 0.071(3) 0.0406(18) -0.0025(18) 0.0026(14) -0.0084(17)
C1' 0.064(3) 0.054(3) 0.145(5) -0.003(3) 0.010(3) 0.007(2)
C2' 0.063(3) 0.075(3) 0.082(3) -0.032(3) 0.012(2) -0.003(2)
C3' 0.052(2) 0.062(3) 0.044(2) -0.0120(18) 0.0056(16) -0.018(2)
C4' 0.0313(16) 0.048(2) 0.0423(18) 0.0056(16) -0.0063(13) -0.0097(15)
C5' 0.0342(17) 0.049(2) 0.067(2) 0.0159(19) -0.0080(16) -0.0049(16)
C6' 0.0337(18) 0.070(3) 0.074(3) 0.015(2) -0.0099(18) -0.0074(19)
C7' 0.044(2) 0.099(4) 0.063(3) -0.004(3) -0.0106(19) -0.031(2)
C8' 0.061(3) 0.088(4) 0.055(2) -0.022(2) 0.001(2) -0.030(2)
C9' 0.033(2) 0.078(3) 0.110(4) 0.004(3) -0.006(2) 0.000(2)
C10' 0.064(3) 0.063(3) 0.112(4) -0.008(3) 0.037(3) -0.011(2)
C11' 0.068(3) 0.059(3) 0.071(3) 0.004(2) 0.026(2) -0.006(2)
C12' 0.071(3) 0.060(3) 0.053(2) 0.002(2) 0.007(2) -0.021(2)
C13' 0.067(3) 0.061(3) 0.055(2) 0.016(2) -0.008(2) -0.010(2)
C14' 0.065(3) 0.042(2) 0.094(3) 0.019(2) -0.006(2) -0.003(2)
C15' 0.070(3) 0.047(3) 0.095(4) 0.006(2) 0.010(3) -0.013(2)
C16' 0.057(3) 0.058(3) 0.085(3) 0.003(2) 0.015(2) -0.018(2)

loop_
_atom_type_symbol
_atom_type_description
_atom_type_scat_dispersion_real
_atom_type_scat_dispersion_imag
_atom_type_scat_source
C C 0.0181 0.0091 'International Tables Vol C Tables 4.2.6.8 and 6.1.1.4'
H H 0.0000 0.0000 'International Tables Vol C Tables 4.2.6.8 and 6.1.1.4'
N N 0.0311 0.0180 'International Tables Vol C Tables 4.2.6.8 and 6.1.1.4'
Cu Cu -1.9646 0.5888 'International Tables Vol C Tables 4.2.6.8 and 6.1.1.4'

loop_
_geom_angle_atom_site_label_1
_geom_angle_atom_site_label_2
_geom_angle_atom_site_label_3
_geom_angle
N13 Cu1 N25 90.33(11)
N13 Cu1 N1 89.51(11)
N25 Cu1 N1 177.46(11)
N13 Cu1 N37 176.81(11)
N25 Cu1 N37 89.95(11)
N1 Cu1 N37 90.36(11)
C5 N1 C2 105.9(3)
C5 N1 Cu1 127.2(2)
C2 N1 Cu1 126.7(2)
N1 C2 C42 126.1(3)
N1 C2 C3 109.6(3)
C42 C2 C3 124.3(3)
C4 C3 C2 107.8(3)
C4 C3 H3 126.1
C2 C3 H3 126.1
C3 C4 C5 106.3(3)
C3 C4 H4 126.8
C5 C4 H4 126.8
N1 C5 C6 126.4(3)
N1 C5 C4 110.3(3)
C6 C5 C4 123.3(3)
C5 C6 C14 122.8(3)
C5 C6 C7 118.5(3)
C14 C6 C7 118.7(3)
C8 C7 C12 119.0(4)
C8 C7 C6 120.6(3)
C12 C7 C6 120.3(4)
C7 C8 C9 120.2(4)
C7 C8 H8 119.9
C9 C8 H8 119.9
C10 C9 C8 120.8(5)
C10 C9 H9 119.6
C8 C9 H9 119.6
C9 C10 C11 119.6(4)
C9 C10 H10 120.2
C11 C10 H10 120.2
C12 C11 C10 120.8(4)
C12 C11 H11 119.6
C10 C11 H11 119.6
C11 C12 C7 119.5(5)
C11 C12 H12 120.2
C7 C12 H12 120.2
C17 N13 C14 105.1(3)
C17 N13 Cu1 126.7(2)
C14 N13 Cu1 127.8(2)
N13 C14 C6 125.3(3)
N13 C14 C15 110.6(3)
C6 C14 C15 124.1(3)
C16 C15 C14 106.6(3)
C16 C15 H15 126.7
C14 C15 H15 126.7
C15 C16 C17 107.5(3)
C15 C16 H16 126.3
C17 C16 H16 126.3
N13 C17 C18 126.0(3)
N13 C17 C16 110.1(3)
C18 C17 C16 123.8(3)
C26 C18 C17 123.7(3)
C26 C18 C19 118.6(3)
C17 C18 C19 117.6(3)
C24 C19 C20 118.3(4)
C24' C19 C20' 117.6(6)
C24' C19 C18 127.3(5)
C24 C19 C18 123.2(3)
C20 C19 C18 117.9(3)
C20' C19 C18 113.1(4)
C21 C20 C19 120.3(4)
C21 C20 H20 119.9
C19 C20 H20 119.9
C22 C21 C20 120.4(5)
C22 C21 H21 119.8
C20 C21 H21 119.8
C21 C22 C23 119.3(4)
C21 C22 H22 120.3
C23 C22 H22 120.3
C24 C23 C22 119.7(4)
C24 C23 H23 120.1
C22 C23 H23 120.1
C19 C24 C23 121.6(4)
C19 C24 H24 119.2
C23 C24 H24 119.2
C21' C20' C19 120.4(6)
C21' C20' H20' 119.8
C19 C20' H20' 119.8
C22' C21' C20' 119.1(7)
C22' C21' H21' 120.4
C20' C21' H21' 120.4
C23' C22' C21' 119.7(7)
C23' C22' H22' 120.2
C21' C22' H22' 120.2
C22' C23' C24' 121.0(7)
C22' C23' H23' 119.5
C24' C23' H23' 119.5
C19 C24' C23' 119.8(7)
C19 C24' H24' 120.1
C23' C24' H24' 120.1
C26 N25 C29 105.6(3)
C26 N25 Cu1 127.0(2)
C29 N25 Cu1 127.5(2)
N25 C26 C18 126.0(3)
N25 C26 C27 110.1(3)
C18 C26 C27 123.8(3)
C28 C27 C26 107.3(3)
C28 C27 H27 126.4
C26 C27 H27 126.4
C27 C28 C29 107.4(3)
C27 C28 H28 126.3
C29 C28 H28 126.3
N25 C29 C30 125.6(3)
N25 C29 C28 109.6(3)
C30 C29 C28 124.8(3)
C29 C30 C38 124.0(3)
C29 C30 C31 117.8(3)
C38 C30 C31 118.2(3)
C36 C31 C32 118.5(3)
C36 C31 C30 120.5(3)
C32 C31 C30 121.0(3)
C33 C32 C31 119.7(4)
C33 C32 H32 120.2
C31 C32 H32 120.2
C34 C33 C32 120.7(4)
C34 C33 H33 119.7
C32 C33 H33 119.7
C33 C34 C35 119.9(4)
C33 C34 H34 120.1
C35 C34 H34 120.1
C34 C35 C36 120.2(4)
C34 C35 H35 119.9
C36 C35 H35 119.9
C35 C36 C31 121.1(4)
C35 C36 H36 119.5
C31 C36 H36 119.5
C38 N37 C41 105.1(3)
C38 N37 Cu1 127.7(2)
C41 N37 Cu1 126.9(2)
N37 C38 C30 125.2(3)
N37 C38 C39 110.7(3)
C30 C38 C39 123.7(3)
C40 C39 C38 106.6(3)
C40 C39 H39 126.7
C38 C39 H39 126.7
C39 C40 C41 107.8(3)
C39 C40 H40 126.1
C41 C40 H40 126.1
N37 C41 C42 125.3(3)
N37 C41 C40 109.7(3)
C42 C41 C40 124.9(3)
C2 C42 C41 124.0(3)
C2 C42 C43 117.0(3)
C41 C42 C43 118.9(3)
C48 C43 C44 118.0(3)
C48 C43 C42 122.7(3)
C44 C43 C42 119.2(3)
C45 C44 C43 121.1(3)
C45 C44 H44 119.5
C43 C44 H44 119.5
C44 C45 C46 120.6(3)
C44 C45 H45 119.7
C46 C45 H45 119.7
C47 C46 C45 118.1(3)
C47 C46 C4' 121.0(3)
C45 C46 C4' 120.8(3)
C46 C47 C48 121.1(3)
C46 C47 H47 119.4
C48 C47 H47 119.4
C43 C48 C47 121.0(3)
C43 C48 H48 119.5
C47 C48 H48 119.5
C14' C1' C2' 112.3(4)
C14' C1' H1'1 109.1
C2' C1' H1'1 109.1
C14' C1' H1'2 109.1
C2' C1' H1'2 109.1
H1'1 C1' H1'2 107.9
C3' C2' C1' 114.5(4)
C3' C2' H2'1 108.6
C1' C2' H2'1 108.6
C3' C2' H2'2 108.6
C1' C2' H2'2 108.6
H2'1 C2' H2'2 107.6
C4' C3' C8' 116.3(4)
C4' C3' C2' 123.0(4)
C8' C3' C2' 119.2(4)
C5' C4' C3' 118.8(3)
C5' C4' C46 118.9(3)
C3' C4' C46 122.0(3)
C6' C5' C4' 122.6(4)
C6' C5' H5' 118.7
C4' C5' H5' 118.7
C5' C6' C7' 115.9(4)
C5' C6' C9' 121.6(4)
C7' C6' C9' 120.9(4)
C8' C7' C6' 121.8(4)
C8' C7' H7' 119.1
C6' C7' H7' 119.1
C7' C8' C3' 121.4(4)
C7' C8' H8' 119.3
C3' C8' H8' 119.3
C6' C9' C10' 113.1(4)
C6' C9' H9'1 109.0
C10' C9' H9'1 109.0
C6' C9' H9'2 109.0
C10' C9' H9'2 109.0
H9'1 C9' H9'2 107.8
C11' C10' C9' 114.2(4)
C11' C10' H10A 108.7
C9' C10' H10A 108.7
C11' C10' H10B 108.7
C9' C10' H10B 108.7
H10A C10' H10B 107.6
C12' C11' C16' 116.3(4)
C12' C11' C10' 120.9(4)
C16' C11' C10' 121.1(5)
C13' C12' C11' 121.7(4)
C13' C12' H12' 119.2
C11' C12' H12' 119.2
C12' C13' C14' 120.4(4)
C12' C13' H13' 119.8
C14' C13' H13' 119.8
C13' C14' C15' 117.3(5)
C13' C14' C1' 120.1(4)
C15' C14' C1' 121.1(5)
C16' C15' C14' 121.7(5)
C16' C15' H15' 119.2
C14' C15' H15' 119.2
C15' C16' C11' 119.7(4)
C15' C16' H16' 120.1
C11' C16' H16' 120.1

loop_
_geom_bond_atom_site_label_1
_geom_bond_atom_site_label_2
_geom_bond_distance
Cu1 N13 1.993(3)
Cu1 N25 1.995(3)
Cu1 N1 1.998(3)
Cu1 N37 2.000(3)
N1 C5 1.376(4)
N1 C2 1.376(4)
C2 C42 1.392(5)
C2 C3 1.439(5)
C3 C4 1.350(5)
C3 H3 0.9500
C4 C5 1.443(4)
C4 H4 0.9500
C5 C6 1.393(5)
C6 C14 1.402(4)
C6 C7 1.494(5)
C7 C8 1.385(5)
C7 C12 1.406(5)
C8 C9 1.389(5)
C8 H8 0.9500
C9 C10 1.356(7)
C9 H9 0.9500
C10 C11 1.393(8)
C10 H10 0.9500
C11 C12 1.376(7)
C11 H11 0.9500
C12 H12 0.9500
N13 C17 1.377(4)
N13 C14 1.377(4)
C14 C15 1.433(5)
C15 C16 1.345(5)
C15 H15 0.9500
C16 C17 1.433(5)
C16 H16 0.9500
C17 C18 1.393(4)
C18 C26 1.383(5)
C18 C19 1.502(4)
C19 C24' 1.370(6)
C19 C24 1.371(5)
C19 C20 1.405(5)
C19 C20' 1.417(6)
C20 C21 1.390(5)
C20 H20 0.9500
C21 C22 1.381(5)
C21 H21 0.9500
C22 C23 1.395(5)
C22 H22 0.9500
C23 C24 1.386(5)
C23 H23 0.9500
C24 H24 0.9500
C20' C21' 1.390(7)
C20' H20' 0.9500
C21' C22' 1.385(7)
C21' H21' 0.9500
C22' C23' 1.378(7)
C22' H22' 0.9500
C23' C24' 1.393(7)
C23' H23' 0.9500
C24' H24' 0.9500
N25 C26 1.375(4)
N25 C29 1.388(4)
C26 C27 1.440(5)
C27 C28 1.342(5)
C27 H27 0.9500
C28 C29 1.441(4)
C28 H28 0.9500
C29 C30 1.390(5)
C30 C38 1.402(4)
C30 C31 1.502(5)
C31 C36 1.385(5)
C31 C32 1.405(5)
C32 C33 1.393(6)
C32 H32 0.9500
C33 C34 1.369(6)
C33 H33 0.9500
C34 C35 1.378(6)
C34 H34 0.9500
C35 C36 1.380(5)
C35 H35 0.9500
C36 H36 0.9500
N37 C38 1.380(4)
N37 C41 1.390(4)
C38 C39 1.432(5)
C39 C40 1.353(5)
C39 H39 0.9500
C40 C41 1.430(5)
C40 H40 0.9500
C41 C42 1.399(5)
C42 C43 1.500(4)
C43 C48 1.381(5)
C43 C44 1.396(4)
C44 C45 1.384(4)
C44 H44 0.9500
C45 C46 1.396(5)
C45 H45 0.9500
C46 C47 1.383(5)
C46 C4' 1.488(4)
C47 C48 1.389(5)
C47 H47 0.9500
C48 H48 0.9500
C1' C14' 1.522(7)
C1' C2' 1.559(7)
C1' H1'1 0.9900
C1' H1'2 0.9900
C2' C3' 1.487(6)
C2' H2'1 0.9900
C2' H2'2 0.9900
C3' C4' 1.408(5)
C3' C8' 1.414(5)
C4' C5' 1.403(5)
C5' C6' 1.386(5)
C5' H5' 0.9500
C6' C7' 1.391(7)
C6' C9' 1.499(6)
C7' C8' 1.360(7)
C7' H7' 0.9500
C8' H8' 0.9500
C9' C10' 1.556(7)
C9' H9'1 0.9900
C9' H9'2 0.9900
C10' C11' 1.495(7)
C10' H10A 0.9900
C10' H10B 0.9900
C11' C12' 1.396(6)
C11' C16' 1.398(6)
C12' C13' 1.364(6)
C12' H12' 0.9500
C13' C14' 1.370(7)
C13' H13' 0.9500
C14' C15' 1.380(6)
C15' C16' 1.370(7)
C15' H15' 0.9500
C16' H16' 0.9500

loop_
_geom_torsion_atom_site_label_1
_geom_torsion_atom_site_label_2
_geom_torsion_atom_site_label_3
_geom_torsion_atom_site_label_4
_geom_torsion
N13 Cu1 N1 C5 -0.2(3)
N37 Cu1 N1 C5 -177.0(3)
N13 Cu1 N1 C2 -173.9(3)
N37 Cu1 N1 C2 9.3(3)
C5 N1 C2 C42 177.3(3)
Cu1 N1 C2 C42 -7.9(5)
C5 N1 C2 C3 -1.5(3)
Cu1 N1 C2 C3 173.2(2)
N1 C2 C3 C4 0.9(4)
C42 C2 C3 C4 -178.0(3)
C2 C3 C4 C5 0.2(4)
C2 N1 C5 C6 -177.5(3)
Cu1 N1 C5 C6 7.8(5)
C2 N1 C5 C4 1.7(4)
Cu1 N1 C5 C4 -173.1(2)
C3 C4 C5 N1 -1.2(4)
C3 C4 C5 C6 178.0(3)
N1 C5 C6 C14 -8.0(5)
C4 C5 C6 C14 172.9(3)
N1 C5 C6 C7 172.5(3)
C4 C5 C6 C7 -6.5(5)
C5 C6 C7 C8 121.8(4)
C14 C6 C7 C8 -57.7(4)
C5 C6 C7 C12 -57.9(4)
C14 C6 C7 C12 122.6(4)
C12 C7 C8 C9 1.0(5)
C6 C7 C8 C9 -178.7(3)
C7 C8 C9 C10 0.3(6)
C8 C9 C10 C11 -1.4(7)
C9 C10 C11 C12 1.1(7)
C10 C11 C12 C7 0.2(7)
C8 C7 C12 C11 -1.3(6)
C6 C7 C12 C11 178.5(3)
N25 Cu1 N13 C17 2.8(3)
N1 Cu1 N13 C17 -179.7(3)
N25 Cu1 N13 C14 174.2(3)
N1 Cu1 N13 C14 -8.3(3)
C17 N13 C14 C6 -176.7(3)
Cu1 N13 C14 C6 10.4(4)
C17 N13 C14 C15 3.1(3)
Cu1 N13 C14 C15 -169.7(2)
C5 C6 C14 N13 -1.5(5)
C7 C6 C14 N13 178.0(3)
C5 C6 C14 C15 178.7(3)
C7 C6 C14 C15 -1.8(5)
N13 C14 C15 C16 -3.4(4)
C6 C14 C15 C16 176.4(3)
C14 C15 C16 C17 2.2(4)
C14 N13 C17 C18 -179.3(3)
Cu1 N13 C17 C18 -6.4(5)
C14 N13 C17 C16 -1.7(3)
Cu1 N13 C17 C16 171.2(2)
C15 C16 C17 N13 -0.3(4)
C15 C16 C17 C18 177.3(3)
N13 C17 C18 C26 4.4(5)
C16 C17 C18 C26 -172.9(3)
N13 C17 C18 C19 -177.7(3)
C16 C17 C18 C19 5.0(5)
C26 C18 C19 C24' 78.3(12)
C17 C18 C19 C24' -99.7(12)
C26 C18 C19 C24 -115.2(5)
C17 C18 C19 C24 66.7(5)
C26 C18 C19 C20 73.7(6)
C17 C18 C19 C20 -104.3(5)
C26 C18 C19 C20' -85.3(7)
C17 C18 C19 C20' 96.7(7)
C24 C19 C20 C21 6.9(10)
C18 C19 C20 C21 178.4(6)
C19 C20 C21 C22 -4.2(11)
C20 C21 C22 C23 1.1(10)
C21 C22 C23 C24 -0.8(9)
C20 C19 C24 C23 -6.8(9)
C18 C19 C24 C23 -177.7(5)
C22 C23 C24 C19 3.8(9)
C24' C19 C20' C21' 17.6(17)
C18 C19 C20' C21' -177.1(9)
C19 C20' C21' C22' -9.1(18)
C20' C21' C22' C23' -0.1(19)
C21' C22' C23' C24' 1(2)
C20' C19 C24' C23' -17(2)
C18 C19 C24' C23' -179.8(11)
C22' C23' C24' C19 8(3)
N13 Cu1 N25 C26 2.1(3)
N37 Cu1 N25 C26 179.0(3)
N13 Cu1 N25 C29 -177.5(3)
N37 Cu1 N25 C29 -0.7(3)
C29 N25 C26 C18 175.3(3)
Cu1 N25 C26 C18 -4.4(5)
C29 N25 C26 C27 -1.4(4)
Cu1 N25 C26 C27 178.9(2)
C17 C18 C26 N25 1.3(5)
C19 C18 C26 N25 -176.6(3)
C17 C18 C26 C27 177.6(3)
C19 C18 C26 C27 -0.3(5)
N25 C26 C27 C28 1.4(4)
C18 C26 C27 C28 -175.4(3)
C26 C27 C28 C29 -0.7(4)
C26 N25 C29 C30 -176.6(3)
Cu1 N25 C29 C30 3.2(5)
C26 N25 C29 C28 0.9(4)
Cu1 N25 C29 C28 -179.3(2)
C27 C28 C29 N25 -0.1(4)
C27 C28 C29 C30 177.4(3)
N25 C29 C30 C38 -3.2(6)
C28 C29 C30 C38 179.6(3)
N25 C29 C30 C31 178.1(3)
C28 C29 C30 C31 1.0(5)
C29 C30 C31 C36 -117.6(4)
C38 C30 C31 C36 63.6(4)
C29 C30 C31 C32 61.6(4)
C38 C30 C31 C32 -117.2(4)
C36 C31 C32 C33 1.0(5)
C30 C31 C32 C33 -178.2(3)
C31 C32 C33 C34 -3.0(5)
C32 C33 C34 C35 2.9(6)
C33 C34 C35 C36 -0.8(6)
C34 C35 C36 C31 -1.2(6)
C32 C31 C36 C35 1.0(5)
C30 C31 C36 C35 -179.8(3)
N25 Cu1 N37 C38 -1.8(3)
N1 Cu1 N37 C38 -179.3(3)
N25 Cu1 N37 C41 171.0(3)
N1 Cu1 N37 C41 -6.4(3)
C41 N37 C38 C30 -171.9(3)
Cu1 N37 C38 C30 2.2(5)
C41 N37 C38 C39 1.3(4)
Cu1 N37 C38 C39 175.4(2)
C29 C30 C38 N37 0.4(6)
C31 C30 C38 N37 179.1(3)
C29 C30 C38 C39 -171.9(3)
C31 C30 C38 C39 6.7(5)
N37 C38 C39 C40 -1.0(4)
C30 C38 C39 C40 172.3(3)
C38 C39 C40 C41 0.3(4)
C38 N37 C41 C42 175.8(3)
Cu1 N37 C41 C42 1.7(5)
C38 N37 C41 C40 -1.1(4)
Cu1 N37 C41 C40 -175.3(2)
C39 C40 C41 N37 0.5(4)
C39 C40 C41 C42 -176.4(3)
N1 C2 C42 C41 -0.1(5)
C3 C2 C42 C41 178.6(3)
N1 C2 C42 C43 177.2(3)
C3 C2 C42 C43 -4.1(5)
N37 C41 C42 C2 3.4(5)
C40 C41 C42 C2 179.9(3)
N37 C41 C42 C43 -173.9(3)
C40 C41 C42 C43 2.6(5)
C2 C42 C43 C48 121.0(4)
C41 C42 C43 C48 -61.6(5)
C2 C42 C43 C44 -57.6(4)
C41 C42 C43 C44 119.8(4)
C48 C43 C44 C45 -0.6(5)
C42 C43 C44 C45 178.0(3)
C43 C44 C45 C46 1.1(5)
C44 C45 C46 C47 -0.4(5)
C44 C45 C46 C4' -178.4(3)
C45 C46 C47 C48 -0.6(6)
C4' C46 C47 C48 177.4(4)
C44 C43 C48 C47 -0.4(6)
C42 C43 C48 C47 -179.0(4)
C46 C47 C48 C43 1.1(6)
C14' C1' C2' C3' -14.4(6)
C1' C2' C3' C4' 97.1(5)
C1' C2' C3' C8' -68.3(5)
C8' C3' C4' C5' 14.9(5)
C2' C3' C4' C5' -150.9(4)
C8' C3' C4' C46 -171.2(3)
C2' C3' C4' C46 23.0(6)
C47 C46 C4' C5' -131.8(4)
C45 C46 C4' C5' 46.1(5)
C47 C46 C4' C3' 54.3(5)
C45 C46 C4' C3' -127.8(4)
C3' C4' C5' C6' -0.6(6)
C46 C4' C5' C6' -174.7(4)
C4' C5' C6' C7' -13.7(6)
C4' C5' C6' C9' 151.7(4)
C5' C6' C7' C8' 13.5(7)
C9' C6' C7' C8' -152.0(5)
C6' C7' C8' C3' 1.0(8)
C4' C3' C8' C7' -15.4(6)
C2' C3' C8' C7' 151.0(5)
C5' C6' C9' C10' -77.9(6)
C7' C6' C9' C10' 86.7(5)
C6' C9' C10' C11' -10.4(6)
C9' C10' C11' C12' 87.3(6)
C9' C10' C11' C16' -77.4(5)
C16' C11' C12' C13' 13.0(6)
C10' C11' C12' C13' -152.4(5)
C11' C12' C13' C14' 0.9(7)
C12' C13' C14' C15' -14.7(7)
C12' C13' C14' C1' 151.7(5)
C2' C1' C14' C13' -68.8(6)
C2' C1' C14' C15' 97.0(5)
C13' C14' C15' C16' 14.6(7)
C1' C14' C15' C16' -151.6(5)
C14' C15' C16' C11' -0.5(8)
C12' C11' C16' C15' -13.1(7)
C10' C11' C16' C15' 152.3(5)
